data_7226961
loop_
_publ_author_name
'Stock, Rafaela I.'
'de Melo, Carlos E. A.'
'Schramm, Adriana D. S.'
'Nicoleti, Celso R.'
'Bortoluzzi, Adailton J.'
'Heying, Renata da S'
'Machado, Vanderlei G.'
'Rezende, Marcos C.'

_publ_section_title
;
 Structure-behavior study of a family of &quot;hybrid cyanine&quot; dyes
 which exhibit inverted solvatochromism.
;
_journal_issue 47
_journal_name_full 'Physical chemistry chemical physics : PCCP'
_journal_page_first 32256
_journal_page_last 32265
_journal_paper_doi 10.1039/c6cp06708e
_journal_volume 18
_journal_year 2016
_chemical_formula_moiety 'C15 H13 N3 O5'
_chemical_formula_sum 'C15 H13 N3 O5'
_chemical_formula_weight 315.28
_chemical_name_systematic '(E)--4--(2,4--Dinitrophenylmethylenimino)--2,6--dimethylphenol (2h)'
_space_group_crystal_system triclinic
_space_group_IT_number 2
_space_group_name_Hall '-P 1'
_space_group_name_H-M_alt 'P -1'
_symmetry_space_group_name_Hall '-P 1'
_symmetry_space_group_name_H-M 'P -1'
_atom_sites_solution_hydrogens mixed
_audit_creation_method SHELXL-2016/4
_audit_update_record
;
2016-09-16 deposited with the CCDC.
2016-10-28 downloaded from the CCDC.
;
_cell_angle_alpha 86.795(2)
_cell_angle_beta 85.596(2)
_cell_angle_gamma 68.438(2)
_cell_formula_units_Z 2
_cell_length_a 6.6932(4)
_cell_length_b 7.6756(5)
_cell_length_c 15.1649(9)
_cell_measurement_reflns_used 4027
_cell_measurement_temperature 200(2)
_cell_measurement_theta_max 27.51
_cell_measurement_theta_min 2.85
_cell_volume 722.10(8)
_computing_cell_refinement 'Bruker SAINT'
_computing_data_collection 'Bruker APEX2'
_computing_data_reduction 'Bruker SAINT'
_computing_molecular_graphics 'PLATON (Spek, 2009)'
_computing_publication_material 'SHELXL-2013 (Sheldrick,2013)'
_computing_structure_refinement 'SHELXL-2016/4 (Sheldrick, 2016)'
_computing_structure_solution 'SHELXS-97 (Sheldrick 2008)'
_diffrn_ambient_temperature 200(2)
_diffrn_measured_fraction_theta_full 1.000
_diffrn_measured_fraction_theta_max 1.000
_diffrn_measurement_device_type 'Bruker APEX-II CCD'
_diffrn_measurement_method '\f and \w scans'
_diffrn_radiation_type MoK\a
_diffrn_radiation_wavelength 0.71073
_diffrn_reflns_av_R_equivalents 0.0233
_diffrn_reflns_av_unetI/netI 0.0204
_diffrn_reflns_Laue_measured_fraction_full 1.000
_diffrn_reflns_Laue_measured_fraction_max 1.000
_diffrn_reflns_limit_h_max 8
_diffrn_reflns_limit_h_min -7
_diffrn_reflns_limit_k_max 9
_diffrn_reflns_limit_k_min -9
_diffrn_reflns_limit_l_max 18
_diffrn_reflns_limit_l_min -18
_diffrn_reflns_number 13077
_diffrn_reflns_point_group_measured_fraction_full 1.000
_diffrn_reflns_point_group_measured_fraction_max 1.000
_diffrn_reflns_theta_full 25.242
_diffrn_reflns_theta_max 25.250
_diffrn_reflns_theta_min 1.347
_diffrn_source 'fine-focus sealed tube'
_exptl_absorpt_coefficient_mu 0.111
_exptl_absorpt_correction_T_max 0.7456
_exptl_absorpt_correction_T_min 0.7172
_exptl_absorpt_correction_type multi-scan
_exptl_absorpt_process_details
;
Bruker APEX2, SAINT and SADABS, version 2011.8-0; Bruker AXS Inc., 
Madison, Wisconsin, USA
;
_exptl_crystal_colour orange
_exptl_crystal_density_diffrn 1.450
_exptl_crystal_description plate
_exptl_crystal_F_000 328
_exptl_crystal_recrystallization_method 'Re-crystallisation from solvent: Ethanol'
_exptl_crystal_size_max 0.360
_exptl_crystal_size_mid 0.120
_exptl_crystal_size_min 0.020
_refine_diff_density_max 0.171
_refine_diff_density_min -0.228
_refine_diff_density_rms 0.038
_refine_ls_extinction_method none
_refine_ls_goodness_of_fit_ref 1.023
_refine_ls_hydrogen_treatment constr
_refine_ls_matrix_type full
_refine_ls_number_parameters 210
_refine_ls_number_reflns 2612
_refine_ls_number_restraints 0
_refine_ls_restrained_S_all 1.023
_refine_ls_R_factor_all 0.0567
_refine_ls_R_factor_gt 0.0382
_refine_ls_shift/su_max 0.000
_refine_ls_shift/su_mean 0.000
_refine_ls_structure_factor_coef Fsqd
_refine_ls_weighting_details 'w=1/[\s^2^(Fo^2^)+(0.0485P)^2^+0.2371P] where P=(Fo^2^+2Fc^2^)/3'
_refine_ls_weighting_scheme calc
_refine_ls_wR_factor_gt 0.0934
_refine_ls_wR_factor_ref 0.1022
_reflns_Friedel_coverage 0.000
_reflns_number_gt 1985
_reflns_number_total 2612
_reflns_threshold_expression 'I > 2\s(I)'
_cod_data_source_file c6cp06708e2.cif
_cod_data_source_block 2h
_cod_depositor_comments 'Adding full bibliography for 7226957--7226961.cif.'
_cod_database_code 7226961
_shelx_space_group_comment
;
The symmetry employed for this shelxl refinement is uniquely defined
by the following loop, which should always be used as a source of
symmetry information in preference to the above space-group names.
They are only intended as comments.
;
_shelx_estimated_absorpt_t_min 0.961
_shelx_estimated_absorpt_t_max 0.998
_shelxl_version_number 2014/6

loop_
_space_group_symop_operation_xyz
'x, y, z'
'-x, -y, -z'

loop_
_atom_site_label
_atom_site_type_symbol
_atom_site_fract_x
_atom_site_fract_y
_atom_site_fract_z
_atom_site_U_iso_or_equiv
_atom_site_adp_type
_atom_site_occupancy
_atom_site_site_symmetry_order
_atom_site_calc_flag
_atom_site_refinement_flags_posn
_atom_site_refinement_flags_adp
C1 C 0.2489(2) 0.4996(2) 0.48089(10) 0.0218(3) Uani 1 1 d . .
C6 C 0.3120(3) 0.3091(2) 0.46297(10) 0.0262(4) Uani 1 1 d . .
H6 H 0.3369 0.2206 0.5111 0.031 Uiso 1 1 calc R U
C5 C 0.3392(3) 0.2456(2) 0.37808(10) 0.0289(4) Uani 1 1 d . .
H5 H 0.3866 0.1153 0.3677 0.035 Uiso 1 1 calc R U
C4 C 0.2960(2) 0.3755(2) 0.30826(10) 0.0248(4) Uani 1 1 d . .
C3 C 0.2272(2) 0.5648(2) 0.32127(10) 0.0258(4) Uani 1 1 d . .
H3 H 0.1931 0.6527 0.2729 0.031 Uiso 1 1 calc R U
C2 C 0.2091(2) 0.6227(2) 0.40692(10) 0.0236(3) Uani 1 1 d . .
C7 C 0.2188(2) 0.5594(2) 0.57312(10) 0.0241(3) Uani 1 1 d . .
H7 H 0.1522 0.6885 0.5860 0.029 Uiso 1 1 calc R U
C9 C 0.2547(2) 0.4923(2) 0.72493(10) 0.0238(4) Uani 1 1 d . .
C10 C 0.3203(3) 0.3477(2) 0.78851(10) 0.0253(4) Uani 1 1 d . .
H10 H 0.3774 0.2216 0.7701 0.030 Uiso 1 1 calc R U
C11 C 0.3043(3) 0.3831(2) 0.87813(10) 0.0258(4) Uani 1 1 d . .
C12 C 0.2178(3) 0.5699(2) 0.90339(10) 0.0260(4) Uani 1 1 d . .
C13 C 0.1518(3) 0.7191(2) 0.84120(10) 0.0266(4) Uani 1 1 d . .
C14 C 0.1721(3) 0.6775(2) 0.75283(10) 0.0268(4) Uani 1 1 d . .
H14 H 0.1290 0.7770 0.7099 0.032 Uiso 1 1 calc R U
C15 C 0.3803(3) 0.2269(2) 0.94667(11) 0.0352(4) Uani 1 1 d . .
H15A H 0.4908 0.2446 0.9801 0.053 Uiso 1 1 calc R U
H15B H 0.4411 0.1064 0.9173 0.053 Uiso 1 1 calc R U
H15C H 0.2585 0.2281 0.9872 0.053 Uiso 1 1 calc R U
C16 C 0.0626(3) 0.9192(2) 0.87082(11) 0.0395(5) Uani 1 1 d . .
H16A H 0.1613 0.9384 0.9104 0.059 Uiso 1 1 calc R U
H16B H -0.0782 0.9445 0.9023 0.059 Uiso 1 1 calc R U
H16C H 0.0469 1.0044 0.8190 0.059 Uiso 1 1 calc R U
N1 N 0.1516(3) 0.8254(2) 0.41570(9) 0.0392(4) Uani 1 1 d . .
N2 N 0.3241(2) 0.3120(2) 0.21695(9) 0.0320(3) Uani 1 1 d . .
N8 N 0.2822(2) 0.43787(18) 0.63562(8) 0.0268(3) Uani 1 1 d . .
O1 O 0.0320(4) 0.9284(2) 0.36319(10) 0.0947(8) Uani 1 1 d . .
O2 O 0.2298(2) 0.88109(17) 0.47320(9) 0.0463(4) Uani 1 1 d . .
O3 O 0.2788(2) 0.43228(18) 0.15743(7) 0.0426(3) Uani 1 1 d . .
O4 O 0.3908(2) 0.14354(19) 0.20500(8) 0.0486(4) Uani 1 1 d . .
O5 O 0.1950(2) 0.61870(17) 0.98991(7) 0.0383(3) Uani 1 1 d . .
H5O H 0.2378 0.5232 1.0196 0.057 Uiso 1 1 d R U

loop_
_atom_site_aniso_label
_atom_site_aniso_U_11
_atom_site_aniso_U_22
_atom_site_aniso_U_33
_atom_site_aniso_U_23
_atom_site_aniso_U_13
_atom_site_aniso_U_12
C1 0.0183(8) 0.0266(8) 0.0203(8) 0.0008(6) -0.0014(6) -0.0081(6)
C6 0.0306(9) 0.0259(8) 0.0209(8) 0.0051(6) -0.0039(7) -0.0094(7)
C5 0.0340(9) 0.0247(8) 0.0273(9) -0.0018(7) -0.0011(7) -0.0100(7)
C4 0.0243(8) 0.0328(9) 0.0173(8) -0.0037(6) 0.0003(6) -0.0102(7)
C3 0.0267(9) 0.0290(9) 0.0200(8) 0.0047(6) -0.0017(7) -0.0090(7)
C2 0.0247(8) 0.0227(8) 0.0218(8) 0.0001(6) -0.0006(6) -0.0071(7)
C7 0.0243(8) 0.0268(8) 0.0208(8) -0.0008(6) -0.0013(6) -0.0088(7)
C9 0.0242(8) 0.0297(8) 0.0176(8) 0.0001(6) -0.0001(6) -0.0104(7)
C10 0.0278(9) 0.0241(8) 0.0233(8) -0.0009(6) -0.0008(7) -0.0087(7)
C11 0.0292(9) 0.0299(9) 0.0202(8) 0.0034(6) -0.0036(7) -0.0130(7)
C12 0.0308(9) 0.0337(9) 0.0163(8) -0.0018(6) -0.0023(6) -0.0148(7)
C13 0.0299(9) 0.0273(8) 0.0237(8) -0.0013(7) -0.0022(7) -0.0117(7)
C14 0.0320(9) 0.0262(8) 0.0219(8) 0.0051(6) -0.0046(7) -0.0106(7)
C15 0.0483(11) 0.0311(9) 0.0241(9) 0.0036(7) -0.0066(8) -0.0118(8)
C16 0.0586(13) 0.0308(10) 0.0282(9) -0.0036(7) -0.0041(9) -0.0146(9)
N1 0.0619(11) 0.0256(8) 0.0234(8) 0.0018(6) 0.0017(7) -0.0094(7)
N2 0.0324(8) 0.0404(9) 0.0232(7) -0.0063(7) 0.0005(6) -0.0128(7)
N8 0.0316(8) 0.0296(7) 0.0184(7) 0.0009(6) -0.0010(6) -0.0106(6)
O1 0.178(2) 0.0294(8) 0.0424(9) 0.0042(7) -0.0475(11) 0.0091(10)
O2 0.0587(9) 0.0359(7) 0.0502(8) -0.0108(6) 0.0022(7) -0.0240(7)
O3 0.0582(9) 0.0524(8) 0.0171(6) 0.0016(6) -0.0031(6) -0.0204(7)
O4 0.0639(9) 0.0400(8) 0.0361(7) -0.0163(6) -0.0001(6) -0.0105(7)
O5 0.0602(9) 0.0353(7) 0.0179(6) -0.0010(5) -0.0059(5) -0.0149(6)

loop_
_atom_type_symbol
_atom_type_description
_atom_type_scat_dispersion_real
_atom_type_scat_dispersion_imag
_atom_type_scat_source
C C 0.0033 0.0016 'International Tables Vol C Tables 4.2.6.8 and 6.1.1.4'
H H 0.0000 0.0000 'International Tables Vol C Tables 4.2.6.8 and 6.1.1.4'
N N 0.0061 0.0033 'International Tables Vol C Tables 4.2.6.8 and 6.1.1.4'
O O 0.0106 0.0060 'International Tables Vol C Tables 4.2.6.8 and 6.1.1.4'

loop_
_geom_angle_atom_site_label_1
_geom_angle_atom_site_label_2
_geom_angle_atom_site_label_3
_geom_angle
C6 C1 C2 115.74(14)
C6 C1 C7 119.91(13)
C2 C1 C7 124.29(14)
C5 C6 C1 122.39(14)
C5 C6 H6 118.8
C1 C6 H6 118.8
C6 C5 C4 118.60(15)
C6 C5 H5 120.7
C4 C5 H5 120.7
C3 C4 C5 122.01(14)
C3 C4 N2 118.13(14)
C5 C4 N2 119.86(14)
C4 C3 C2 117.71(14)
C4 C3 H3 121.1
C2 C3 H3 121.1
C3 C2 C1 123.47(14)
C3 C2 N1 114.98(13)
C1 C2 N1 121.51(13)
N8 C7 C1 119.91(14)
N8 C7 H7 120.0
C1 C7 H7 120.0
C10 C9 C14 118.60(14)
C10 C9 N8 116.28(14)
C14 C9 N8 125.11(14)
C11 C10 C9 121.73(15)
C11 C10 H10 119.1
C9 C10 H10 119.1
C10 C11 C12 117.90(14)
C10 C11 C15 121.71(14)
C12 C11 C15 120.39(14)
O5 C12 C11 122.19(14)
O5 C12 C13 115.85(14)
C11 C12 C13 121.95(14)
C14 C13 C12 118.17(14)
C14 C13 C16 121.37(14)
C12 C13 C16 120.47(14)
C13 C14 C9 121.65(14)
C13 C14 H14 119.2
C9 C14 H14 119.2
C11 C15 H15A 109.5
C11 C15 H15B 109.5
H15A C15 H15B 109.5
C11 C15 H15C 109.5
H15A C15 H15C 109.5
H15B C15 H15C 109.5
C13 C16 H16A 109.5
C13 C16 H16B 109.5
H16A C16 H16B 109.5
C13 C16 H16C 109.5
H16A C16 H16C 109.5
H16B C16 H16C 109.5
O1 N1 O2 123.49(16)
O1 N1 C2 117.27(15)
O2 N1 C2 119.22(14)
O4 N2 O3 124.16(14)
O4 N2 C4 118.30(14)
O3 N2 C4 117.53(14)
C7 N8 C9 120.87(14)
C12 O5 H5O 107.6

loop_
_geom_bond_atom_site_label_1
_geom_bond_atom_site_label_2
_geom_bond_distance
C1 C6 1.401(2)
C1 C2 1.402(2)
C1 C7 1.473(2)
C6 C5 1.377(2)
C6 H6 0.9500
C5 C4 1.385(2)
C5 H5 0.9500
C4 C3 1.374(2)
C4 N2 1.469(2)
C3 C2 1.379(2)
C3 H3 0.9500
C2 N1 1.470(2)
C7 N8 1.2730(19)
C7 H7 0.9500
C9 C10 1.393(2)
C9 C14 1.400(2)
C9 N8 1.4181(19)
C10 C11 1.389(2)
C10 H10 0.9500
C11 C12 1.399(2)
C11 C15 1.507(2)
C12 O5 1.3663(18)
C12 C13 1.403(2)
C13 C14 1.380(2)
C13 C16 1.509(2)
C14 H14 0.9500
C15 H15A 0.9800
C15 H15B 0.9800
C15 H15C 0.9800
C16 H16A 0.9800
C16 H16B 0.9800
C16 H16C 0.9800
N1 O1 1.2092(19)
N1 O2 1.2221(19)
N2 O4 1.2218(18)
N2 O3 1.2257(18)
O5 H5O 0.8067

loop_
_geom_hbond_atom_site_label_D
_geom_hbond_atom_site_label_H
_geom_hbond_atom_site_label_A
_geom_hbond_distance_DH
_geom_hbond_distance_HA
_geom_hbond_distance_DA
_geom_hbond_angle_DHA
_geom_hbond_site_symmetry_A
O5 H5O O3 0.81 2.17 2.8353(16) 139.7 1_556

loop_
_geom_torsion_atom_site_label_1
_geom_torsion_atom_site_label_2
_geom_torsion_atom_site_label_3
_geom_torsion_atom_site_label_4
_geom_torsion
C2 C1 C6 C5 1.7(2)
C7 C1 C6 C5 178.95(15)
C1 C6 C5 C4 -2.1(2)
C6 C5 C4 C3 0.0(2)
C6 C5 C4 N2 179.84(14)
C5 C4 C3 C2 2.3(2)
N2 C4 C3 C2 -177.58(14)
C4 C3 C2 C1 -2.7(2)
C4 C3 C2 N1 175.31(14)
C6 C1 C2 C3 0.7(2)
C7 C1 C2 C3 -176.39(15)
C6 C1 C2 N1 -177.13(15)
C7 C1 C2 N1 5.8(2)
C6 C1 C7 N8 11.1(2)
C2 C1 C7 N8 -171.90(15)
C14 C9 C10 C11 0.4(2)
N8 C9 C10 C11 179.12(14)
C9 C10 C11 C12 0.6(2)
C9 C10 C11 C15 -178.47(15)
C10 C11 C12 O5 179.79(14)
C15 C11 C12 O5 -1.1(2)
C10 C11 C12 C13 -1.2(2)
C15 C11 C12 C13 177.92(15)
O5 C12 C13 C14 179.79(14)
C11 C12 C13 C14 0.7(2)
O5 C12 C13 C16 0.2(2)
C11 C12 C13 C16 -178.95(16)
C12 C13 C14 C9 0.4(2)
C16 C13 C14 C9 -179.99(16)
C10 C9 C14 C13 -0.9(2)
N8 C9 C14 C13 -179.49(15)
C3 C2 N1 O1 34.3(2)
C1 C2 N1 O1 -147.70(18)
C3 C2 N1 O2 -143.82(16)
C1 C2 N1 O2 34.2(2)
C3 C4 N2 O4 178.07(15)
C5 C4 N2 O4 -1.8(2)
C3 C4 N2 O3 -1.9(2)
C5 C4 N2 O3 178.25(15)
C1 C7 N8 C9 -179.94(13)
C10 C9 N8 C7 177.03(15)
C14 C9 N8 C7 -4.4(2)
